data_9013993
loop_
_publ_author_name
'Simon, L.'
'Francois, M.'
'Refait, P.'
'Renaudin, G.'
'Lelaurain, M.'
'Genin, J. M. R.'

_publ_section_title
;
 Structure of Fe(II-III) layered double hydroxysulphate green rust two
 from Rietveld analysis
 Locality: synthetic
;
_journal_name_full 'Solid State Sciences'
_journal_page_first 327
_journal_page_last 334
_journal_paper_doi 10.1016/S1293-2558(02)00019-5
_journal_volume 5
_journal_year 2003
_chemical_formula_structural Fe6(OH)12SO4*8H2O
_chemical_formula_sum 'Fe3 H30 O12.236 S0.5'
_space_group_IT_number 162
_symmetry_space_group_name_Hall '-P 3 2'
_symmetry_space_group_name_H-M 'P -3 1 m'
_cell_angle_alpha 90
_cell_angle_beta 90
_cell_angle_gamma 120
_cell_length_a 5.5241
_cell_length_b 5.5241
_cell_length_c 11.0113
_cell_volume 291.000
_exptl_crystal_density_diffrn 2.337
_cell_formula_units_Z 1
_cod_depositor_comments
;
         Z inserted to be consistent with given formula
        Water oxygen atoms renamed so that they are treated as oxygens
                                          miguel
;
_cod_original_cell_volume 290.999
_cod_original_formula_sum 'Fe3 O12.236 S.5 H30'
_cod_database_code 9013993

loop_
_symmetry_equiv_pos_as_xyz
x,y,z
x-y,-y,z
y,-x+y,-z
-y,-x,-z
-x+y,-x,z
-x,-x+y,z
-x,-y,-z
-x+y,y,-z
-y,x-y,z
y,x,z
x-y,x,-z
x,x-y,-z

loop_
_atom_site_label
_atom_site_fract_x
_atom_site_fract_y
_atom_site_fract_z
_atom_site_occupancy
_atom_site_U_iso_or_equiv
Fe2+ 0.66667 0.33333 0.00000 1.00000 0.01121
Fe3+ 0.00000 0.00000 0.00000 1.00000 0.01121
O1H 0.32500 0.00000 0.07289 1.00000 0.01513
O2w -0.23460 0.61930 0.66330 0.35300 0.01026
S 0.00000 0.00000 0.64150 0.25000 0.01862
O3 0.00000 0.00000 0.77850 0.25000 0.01862
O4 0.25600 0.00000 0.59650 0.25000 0.01862
